data_4116750
loop_
_publ_author_name
'Aya Tanatani'
'Kentaro Yamaguchi'
'Isao Azumaya'
'Ryuuta Fukutomi'
'Koichi Shudo'
'Hiroyuki Kagechika'

_publ_section_title
;
 N-Methylated Diphenylguanidines: Conformations, Propeller-Type Molecular
 Chirality, and Construction of Water-Soluble Oligomers with Multilayered
 Aromatic Structures
;
_journal_name_full 'Journal of the American Chemical Society'
_journal_page_first 6433
_journal_page_last 6442
_journal_paper_doi 10.1021/ja9806534
_journal_volume 120
_journal_year 1998
_chemical_formula_moiety 'C14 H15 N3 '
_chemical_formula_sum 'C14 H15 N3'
_chemical_formula_weight 225.29
_space_group_IT_number 9
_symmetry_cell_setting monoclinic
_symmetry_Int_Tables_number 9
_symmetry_space_group_name_Hall 'C -2yc'
_symmetry_space_group_name_H-M 'C 1 c 1'
_audit_creation_date 'Fri Jan  9 14:32:42 1998'
_audit_creation_method 'from TEXRAY.INF file'
_cell_angle_alpha 90
_cell_angle_beta 112.21(1)
_cell_angle_gamma 90
_cell_formula_units_Z 4
_cell_length_a 11.212(2)
_cell_length_b 12.757(2)
_cell_length_c 9.281(1)
_cell_measurement_reflns_used 19
_cell_measurement_temperature 296.2
_cell_measurement_theta_max 27.1
_cell_measurement_theta_min 24.5
_cell_volume 1229.0(3)
_computing_cell_refinement 'MSC/AFC Diffractometer Control'
_computing_data_collection 'MSC/AFC Diffractometer Control'
_computing_data_reduction teXsan
_computing_publication_material teXsan
_computing_structure_refinement teXsan
_computing_structure_solution SHELXS86
_diffrn_ambient_temperature 296.2
_diffrn_measurement_device 'Rigaku AFC5S'
_diffrn_measurement_method \w-2\q
_diffrn_orient_matrix_UB_11 0.07558
_diffrn_orient_matrix_UB_12 -0.04843
_diffrn_orient_matrix_UB_13 0.04040
_diffrn_orient_matrix_UB_21 -0.01315
_diffrn_orient_matrix_UB_22 -0.00675
_diffrn_orient_matrix_UB_23 0.10032
_diffrn_orient_matrix_UB_31 -0.05828
_diffrn_orient_matrix_UB_32 -0.06126
_diffrn_orient_matrix_UB_33 -0.04297
_diffrn_radiation_detector 'scintillation counter'
_diffrn_radiation_monochromator graphite
_diffrn_radiation_source 'Rigaku sealed tube'
_diffrn_radiation_type 'Cu K\a'
_diffrn_radiation_wavelength 1.5418
_diffrn_reflns_av_R_equivalents 0.110
_diffrn_reflns_av_sigmaI/netI 0.000
_diffrn_reflns_limit_h_max 13
_diffrn_reflns_limit_h_min 0
_diffrn_reflns_limit_k_max 14
_diffrn_reflns_limit_k_min 0
_diffrn_reflns_limit_l_max 10
_diffrn_reflns_limit_l_min -10
_diffrn_reflns_number 1197
_diffrn_reflns_reduction_process 'Lp corrections applied'
_diffrn_reflns_theta_max 0.00
_diffrn_reflns_theta_min 0.00
_diffrn_standards_decay_% -0.02
_diffrn_standards_interval_count 150
_diffrn_standards_number 3
_exptl_absorpt_coefficient_mu 0.582
_exptl_absorpt_correction_T_max 1.120
_exptl_absorpt_correction_T_min 0.770
_exptl_absorpt_correction_type '\DF (DIFABS; Walker & Stuart, 1983)'
_exptl_crystal_colour colorless
_exptl_crystal_density_diffrn 1.217
_exptl_crystal_description prismatic
_exptl_crystal_F_000 480.00
_exptl_crystal_size_max 0.450
_exptl_crystal_size_mid 0.300
_exptl_crystal_size_min 0.200
_refine_diff_density_max 0.30
_refine_diff_density_min -0.24
_refine_ls_extinction_method none
_refine_ls_goodness_of_fit_obs 6.690
_refine_ls_hydrogen_treatment refall
_refine_ls_matrix_type full
_refine_ls_number_constraints 0
_refine_ls_number_parameters 212
_refine_ls_number_reflns 1004
_refine_ls_number_restraints 0
_refine_ls_R_factor_obs 0.0620
_refine_ls_shift/esd_max 5.1370
_refine_ls_shift/esd_mean 0.0000
_refine_ls_structure_factor_coef F
_refine_ls_weighting_details 'w = 1/[\s^2^(Fo) + 0.00000|Fo|^2^]'
_refine_ls_weighting_scheme calc
_refine_ls_wR_factor_obs 0.0640
_reflns_number_observed 1004
_reflns_number_total 1135
_reflns_observed_criterion >3.0sigma(I)
_cod_data_source_file ja9806534_04.cif
_cod_data_source_block Compound_3
_cod_depositor_comments
;
The following automatic conversions were performed:

'_refine_ls_weighting_scheme' value 'w = 1/[\s^2^(Fo) +
0.00000|Fo|^2^]' was changed to 'calc'. New tag
'_refine_ls_weighting_details' was created. The value of the new tag
was set to 'w = 1/[\s^2^(Fo) + 0.00000|Fo|^2^]'.

Automatic conversion script
Id: cif_fix_values 3143 2015-03-26 13:38:13Z robertas 
;
_cod_original_cell_volume 1229.1(4)
_cod_original_sg_symbol_H-M 'C c '
_cod_original_formula_sum 'C14 H15 N3 '
_cod_database_code 4116750

loop_
_symmetry_equiv_pos_as_xyz
x,y,z
x,-y,1/2+z
1/2+x,1/2+y,z
1/2+x,1/2-y,1/2+z

loop_
_atom_site_aniso_label
_atom_site_aniso_U_11
_atom_site_aniso_U_22
_atom_site_aniso_U_33
_atom_site_aniso_U_12
_atom_site_aniso_U_13
_atom_site_aniso_U_23
N(1) 0.065(4) 0.048(3) 0.047(3) -0.001(3) 0.026(3) -0.001(3)
N(2) 0.063(4) 0.073(4) 0.049(4) -0.013(3) 0.034(3) -0.014(3)
N(3) 0.068(4) 0.062(4) 0.055(4) -0.006(3) 0.030(3) -0.006(3)
C(1) 0.062(4) 0.045(4) 0.039(4) 0.003(3) 0.023(3) 0.000(3)
C(2) 0.059(4) 0.054(4) 0.041(4) 0.000(3) 0.030(3) -0.003(3)
C(3) 0.057(5) 0.064(5) 0.050(5) 0.009(4) 0.017(4) -0.009(4)
C(4) 0.060(5) 0.076(6) 0.065(5) -0.007(4) 0.024(4) -0.024(5)
C(5) 0.073(6) 0.071(7) 0.083(6) -0.006(5) 0.035(5) -0.022(5)
C(6) 0.092(7) 0.050(5) 0.077(6) -0.005(5) 0.043(6) -0.005(5)
C(7) 0.062(5) 0.061(5) 0.050(5) -0.001(4) 0.027(4) -0.001(4)
C(8) 0.064(4) 0.051(4) 0.046(4) -0.007(4) 0.030(4) -0.011(3)
C(9) 0.069(5) 0.051(5) 0.066(5) 0.005(4) 0.037(4) 0.000(4)
C(10) 0.056(5) 0.074(6) 0.081(6) 0.001(4) 0.038(5) -0.005(5)
C(11) 0.076(6) 0.088(7) 0.081(7) -0.010(5) 0.047(6) -0.017(5)
C(12) 0.113(8) 0.077(6) 0.090(7) -0.023(5) 0.079(7) -0.010(5)
C(13) 0.087(6) 0.074(6) 0.054(5) -0.018(5) 0.041(5) -0.013(4)
C(14) 0.069(6) 0.068(6) 0.075(6) -0.008(5) 0.037(5) 0.003(5)

loop_
_atom_site_label
_atom_site_fract_x
_atom_site_fract_y
_atom_site_fract_z
_atom_site_U_iso_or_equiv
_atom_site_thermal_displace_type
_atom_site_calc_flag
_atom_site_occupancy
_atom_site_refinement_flags
N(1) 0.6496 0.0787(5) 0.0378 0.052(2) Uani d 1.00 S
N(2) 0.7015(8) 0.0523(5) -0.1857(9) 0.058(2) Uani d 1.00 .
N(3) 0.5635(9) -0.0579(5) -0.1323(10) 0.060(2) Uani d 1.00 .
C(1) 0.6399(9) 0.0301(5) -0.0856(9) 0.047(2) Uani d 1.00 .
C(2) 0.6918(9) 0.1837(5) 0.0648(10) 0.048(2) Uani d 1.00 .
C(3) 0.7756(10) 0.2127(7) 0.209(1) 0.058(2) Uani d 1.00 .
C(4) 0.8125(10) 0.3143(7) 0.246(1) 0.067(3) Uani d 1.00 .
C(5) 0.765(1) 0.3928(8) 0.134(1) 0.074(3) Uani d 1.00 .
C(6) 0.680(1) 0.3640(7) -0.008(1) 0.070(3) Uani d 1.00 .
C(7) 0.6436(10) 0.2610(6) -0.047(1) 0.056(2) Uani d 1.00 .
C(8) 0.8273(9) 0.0924(5) -0.1460(10) 0.051(2) Uani d 1.00 .
C(9) 0.9197(10) 0.0872(6) 0.003(1) 0.059(2) Uani d 1.00 .
C(10) 1.0445(10) 0.1229(7) 0.032(1) 0.067(3) Uani d 1.00 .
C(11) 1.074(1) 0.1615(8) -0.085(1) 0.077(3) Uani d 1.00 .
C(12) 0.986(1) 0.1639(7) -0.231(1) 0.081(4) Uani d 1.00 .
C(13) 0.861(1) 0.1342(7) -0.263(1) 0.068(3) Uani d 1.00 .
C(14) 0.471(1) -0.0839(8) -0.062(1) 0.068(3) Uani d 1.00 .
H(2) 0.657(7) 0.034(6) -0.292(9) 0.08(3) Uiso calc 1.00 .
H(3) 0.812(8) 0.163(6) 0.281(10) 0.08(3) Uiso calc 1.00 .
H(4) 0.872(8) 0.322(6) 0.350(10) 0.08(3) Uiso calc 1.00 .
H(5) 0.797(9) 0.471(7) 0.16(1) 0.10(3) Uiso calc 1.00 .
H(6) 0.660(8) 0.412(6) -0.082(10) 0.08(3) Uiso calc 1.00 .
H(7) 0.586(7) 0.248(6) -0.153(9) 0.07(2) Uiso calc 1.00 .
H(8) 0.884(7) 0.051(6) 0.080(9) 0.09(3) Uiso calc 1.00 .
H(9) 1.111(9) 0.119(5) 0.144(10) 0.07(3) Uiso calc 1.00 .
H(10) 1.15(1) 0.190(7) -0.06(1) 0.12(3) Uiso calc 1.00 .
H(11) 1.003(8) 0.188(7) -0.31(1) 0.11(3) Uiso calc 1.00 .
H(12) 0.805(8) 0.134(6) -0.362(10) 0.07(3) Uiso calc 1.00 .
H(13) 0.422(8) -0.027(7) -0.058(10) 0.09(3) Uiso calc 1.00 .
H(14) 0.426(8) -0.128(7) -0.129(10) 0.08(3) Uiso calc 1.00 .
H(15) 0.520(8) -0.125(6) 0.03(1) 0.08(3) Uiso calc 1.00 .
H(16) 0.571(8) -0.100(6) -0.218(9) 0.08(3) Uiso calc 1.00 .

loop_
_atom_type_symbol
_atom_type_oxidation_number
_atom_type_number_in_cell
_atom_type_scat_dispersion_real
_atom_type_scat_dispersion_imag
_atom_type_scat_source
C 0 56 0.018 0.009
;International Tables for Crystallography
(1992, Vol. C, Tables 4.2.6.8 and 6.1.1.1)
;
H 0 60 0.000 0.000
;International Tables for Crystallography
(1992, Vol. C, Table 6.1.1.2)
;
N 0 12 0.031 0.018
;International Tables for Crystallography
(1992, Vol. C, Tables 4.2.6.8 and 6.1.1.1)
;

loop_
_geom_angle_atom_site_label_1
_geom_angle_atom_site_label_2
_geom_angle_atom_site_label_3
_geom_angle
_geom_angle_site_symmetry_1
_geom_angle_site_symmetry_2
_geom_angle_site_symmetry_3
_geom_angle_publ_flag
C(1) N(1) C(2) 122.2(6) 1_555 1_555 1_555 yes
C(1) N(2) C(8) 127.1(7) 1_555 1_555 1_555 yes
C(1) N(2) H(2) 116(5) 1_555 1_555 1_555 no
C(8) N(2) H(2) 116(5) 1_555 1_555 1_555 no
C(1) N(3) C(14) 120.5(8) 1_555 1_555 1_555 yes
C(1) N(3) H(16) 117(5) 1_555 1_555 1_555 no
C(14) N(3) H(16) 121(5) 1_555 1_555 1_555 no
N(1) C(1) N(2) 127.8(7) 1_555 1_555 1_555 yes
N(1) C(1) N(3) 120.8(7) 1_555 1_555 1_555 yes
N(2) C(1) N(3) 111.4(7) 1_555 1_555 1_555 yes
N(1) C(2) C(3) 119.4(8) 1_555 1_555 1_555 yes
N(1) C(2) C(7) 122.2(7) 1_555 1_555 1_555 yes
C(3) C(2) C(7) 118.2(8) 1_555 1_555 1_555 yes
C(2) C(3) C(4) 122.1(10) 1_555 1_555 1_555 yes
C(2) C(3) H(3) 118(5) 1_555 1_555 1_555 no
C(4) C(3) H(3) 118(5) 1_555 1_555 1_555 no
C(3) C(4) C(5) 120.2(10) 1_555 1_555 1_555 yes
C(3) C(4) H(4) 112(5) 1_555 1_555 1_555 no
C(5) C(4) H(4) 127(5) 1_555 1_555 1_555 no
C(4) C(5) C(6) 117(1) 1_555 1_555 1_555 yes
C(4) C(5) H(5) 121(6) 1_555 1_555 1_555 no
C(6) C(5) H(5) 120(6) 1_555 1_555 1_555 no
C(5) C(6) C(7) 122(1) 1_555 1_555 1_555 yes
C(5) C(6) H(6) 116(6) 1_555 1_555 1_555 no
C(7) C(6) H(6) 119(6) 1_555 1_555 1_555 no
C(2) C(7) C(6) 119.2(9) 1_555 1_555 1_555 yes
C(2) C(7) H(7) 123(5) 1_555 1_555 1_555 no
C(6) C(7) H(7) 116(5) 1_555 1_555 1_555 no
N(2) C(8) C(9) 122.8(7) 1_555 1_555 1_555 yes
N(2) C(8) C(13) 118.6(8) 1_555 1_555 1_555 yes
C(9) C(8) C(13) 118.5(8) 1_555 1_555 1_555 yes
C(8) C(9) C(10) 119.7(8) 1_555 1_555 1_555 yes
C(8) C(9) H(8) 111(4) 1_555 1_555 1_555 no
C(10) C(9) H(8) 128(4) 1_555 1_555 1_555 no
C(9) C(10) C(11) 119(1) 1_555 1_555 1_555 yes
C(9) C(10) H(9) 118(5) 1_555 1_555 1_555 no
C(11) C(10) H(9) 122(5) 1_555 1_555 1_555 no
C(10) C(11) C(12) 120(1) 1_555 1_555 1_555 yes
C(10) C(11) H(10) 119(7) 1_555 1_555 1_555 no
C(12) C(11) H(10) 119(7) 1_555 1_555 1_555 no
C(11) C(12) C(13) 121.3(10) 1_555 1_555 1_555 yes
C(11) C(12) H(11) 122(7) 1_555 1_555 1_555 no
C(13) C(12) H(11) 116(7) 1_555 1_555 1_555 no
C(8) C(13) C(12) 119.7(10) 1_555 1_555 1_555 yes
C(8) C(13) H(12) 120(5) 1_555 1_555 1_555 no
C(12) C(13) H(12) 119(5) 1_555 1_555 1_555 no
N(3) C(14) H(13) 111(6) 1_555 1_555 1_555 no
N(3) C(14) H(14) 98(6) 1_555 1_555 1_555 no
N(3) C(14) H(15) 104(5) 1_555 1_555 1_555 no
H(13) C(14) H(14) 111(9) 1_555 1_555 1_555 no
H(13) C(14) H(15) 122(8) 1_555 1_555 1_555 no
H(14) C(14) H(15) 105(8) 1_555 1_555 1_555 no

loop_
_geom_bond_atom_site_label_1
_geom_bond_atom_site_label_2
_geom_bond_distance
_geom_bond_site_symmetry_1
_geom_bond_site_symmetry_2
_geom_bond_publ_flag
N(1) C(1) 1.270(9) 1_555 1_555 yes
N(1) C(2) 1.411(9) 1_555 1_555 yes
N(2) C(1) 1.380(9) 1_555 1_555 yes
N(2) C(8) 1.412(9) 1_555 1_555 yes
N(3) C(1) 1.379(10) 1_555 1_555 yes
N(3) C(14) 1.46(1) 1_555 1_555 yes
C(2) C(3) 1.37(1) 1_555 1_555 yes
C(2) C(7) 1.38(1) 1_555 1_555 yes
C(3) C(4) 1.36(1) 1_555 1_555 yes
C(4) C(5) 1.39(1) 1_555 1_555 yes
C(5) C(6) 1.35(1) 1_555 1_555 yes
C(6) C(7) 1.38(1) 1_555 1_555 yes
C(8) C(9) 1.38(1) 1_555 1_555 yes
C(8) C(13) 1.39(1) 1_555 1_555 yes
C(9) C(10) 1.40(1) 1_555 1_555 yes
C(10) C(11) 1.34(1) 1_555 1_555 yes
C(11) C(12) 1.34(2) 1_555 1_555 yes
C(12) C(13) 1.36(1) 1_555 1_555 yes

loop_
_geom_contact_atom_site_label_1
_geom_contact_atom_site_label_2
_geom_contact_distance
_geom_contact_site_symmetry_1
_geom_contact_site_symmetry_2
N(1) N(2) 2.931(9) 1_555 2_555
N(1) N(3) 3.552(9) 1_555 2_555
N(1) C(8) 3.60(1) 1_555 2_555
N(2) C(14) 3.50(2) 1_555 2_554
C(4) C(11) 3.59(1) 1_555 4_455
C(5) C(14) 3.45(1) 1_555 3_555
C(6) C(14) 3.54(1) 1_555 3_555
C(11) C(14) 3.48(2) 1_555 3_555
